data_2239161
loop_
_publ_author_name
'Luo, Mei'
'Wang, Lei'
'Zhang, Jing-Cheng'

_publ_section_title
;
 Tetra-\m-acetato-\k^8^<i>O</i>:<i>O</i>'-bis[(pyridine-2-carbonitrile-\k<i>N</i>^1^)copper(II)]
;
_journal_coeditor_code XU5755
_journal_issue 1
_journal_name_full 'Acta Crystallographica Section E'
_journal_page_first m27
_journal_paper_doi 10.1107/S1600536813034120
_journal_volume 70
_journal_year 2014
_chemical_formula_iupac '[Cu2 (C2 H3 O2)4 (C6 H4 N2)2]'
_chemical_formula_moiety 'C20 H20 Cu2 N4 O8'
_chemical_formula_sum 'C20 H20 Cu2 N4 O8'
_chemical_formula_weight 571.48
_chemical_name_systematic Tetra-\m-acetato-\k^8^<i>O</i>:<i>O</i>'-bis[(pyridine-2-carbonitrile-\k<i>N</i>^1^)copper(II)]
_space_group_IT_number 14
_symmetry_cell_setting monoclinic
_symmetry_space_group_name_Hall '-P 2ybc'
_symmetry_space_group_name_H-M 'P 1 21/c 1'
_atom_sites_solution_hydrogens geom
_atom_sites_solution_primary direct
_atom_sites_solution_secondary difmap
_audit_creation_method SHELXL-97
_cell_angle_alpha 90.00
_cell_angle_beta 118.83(2)
_cell_angle_gamma 90.00
_cell_formula_units_Z 2
_cell_length_a 7.929(5)
_cell_length_b 19.817(12)
_cell_length_c 8.222(5)
_cell_measurement_reflns_used 3034
_cell_measurement_temperature 140(2)
_cell_measurement_theta_max 30.5
_cell_measurement_theta_min 2.9
_cell_volume 1131.8(12)
_computing_cell_refinement 'SAINT (Bruker, 2007)'
_computing_data_collection 'APEX2 (Bruker, 2007)'
_computing_data_reduction 'SAINT (Bruker, 2007)'
_computing_molecular_graphics 'SHELXTL (Sheldrick, 2008)'
_computing_publication_material 'SHELXTL (Sheldrick, 2008)'
_computing_structure_refinement 'SHELXTL (Sheldrick, 2008)'
_computing_structure_solution 'SHELXTL (Sheldrick, 2008)'
_diffrn_ambient_temperature 140(2)
_diffrn_measured_fraction_theta_full 0.997
_diffrn_measured_fraction_theta_max 0.997
_diffrn_measurement_device_type 'Bruker APEXII CCD'
_diffrn_measurement_method '\f and \w scans'
_diffrn_radiation_monochromator graphite
_diffrn_radiation_source 'fine-focus sealed tube'
_diffrn_radiation_type MoK\a
_diffrn_radiation_wavelength 0.71073
_diffrn_reflns_av_R_equivalents 0.1650
_diffrn_reflns_av_sigmaI/netI 0.1054
_diffrn_reflns_limit_h_max 9
_diffrn_reflns_limit_h_min -9
_diffrn_reflns_limit_k_max 23
_diffrn_reflns_limit_k_min -23
_diffrn_reflns_limit_l_max 6
_diffrn_reflns_limit_l_min -9
_diffrn_reflns_number 7361
_diffrn_reflns_theta_full 25.30
_diffrn_reflns_theta_max 25.30
_diffrn_reflns_theta_min 1.03
_exptl_absorpt_coefficient_mu 1.933
_exptl_absorpt_correction_T_max 0.89
_exptl_absorpt_correction_T_min 0.58
_exptl_absorpt_correction_type multi-scan
_exptl_absorpt_process_details '(SADABS; Bruker, 2001)'
_exptl_crystal_colour blue
_exptl_crystal_density_diffrn 1.677
_exptl_crystal_density_method 'not measured'
_exptl_crystal_description block
_exptl_crystal_F_000 580
_exptl_crystal_size_max 0.32
_exptl_crystal_size_mid 0.12
_exptl_crystal_size_min 0.06
_refine_diff_density_max 0.886
_refine_diff_density_min -1.476
_refine_ls_extinction_method none
_refine_ls_goodness_of_fit_ref 1.065
_refine_ls_hydrogen_treatment constr
_refine_ls_matrix_type full
_refine_ls_number_parameters 157
_refine_ls_number_reflns 2077
_refine_ls_number_restraints 0
_refine_ls_restrained_S_all 1.065
_refine_ls_R_factor_all 0.0697
_refine_ls_R_factor_gt 0.0596
_refine_ls_shift/su_max 0.000
_refine_ls_shift/su_mean 0.000
_refine_ls_structure_factor_coef Fsqd
_refine_ls_weighting_details 'calc w=1/[\s^2^(Fo^2^)+(0.0938P)^2^+0.0000P] where P=(Fo^2^+2Fc^2^)/3'
_refine_ls_weighting_scheme calc
_refine_ls_wR_factor_gt 0.1512
_refine_ls_wR_factor_ref 0.1587
_reflns_number_gt 1792
_reflns_number_total 2077
_reflns_threshold_expression I>2sigma(I)
_cod_data_source_file xu5755sup1.cf
_cod_data_source_block I
_cod_original_sg_symbol_H-M 'P 21/c'
_cod_database_code 2239161
_cod_database_fobs_code 2239161

loop_
_symmetry_equiv_pos_as_xyz
'x, y, z'
'-x, y+1/2, -z+1/2'
'-x, -y, -z'
'x, -y-1/2, z-1/2'

loop_
_atom_site_type_symbol
_atom_site_label
_atom_site_fract_x
_atom_site_fract_y
_atom_site_fract_z
_atom_site_U_iso_or_equiv
_atom_site_adp_type
_atom_site_calc_flag
_atom_site_refinement_flags
_atom_site_occupancy
_atom_site_symmetry_multiplicity
Cu Cu1 0.40864(8) 0.05361(2) 0.50591(7) 0.0184(3) Uani d . 1 1
N N1 0.2510(5) 0.14273(19) 0.5328(6) 0.0199(8) Uani d . 1 1
N N2 0.6530(7) 0.2387(2) 0.6344(9) 0.0436(14) Uani d . 1 1
O O1 0.4618(6) 0.08980(17) 0.3114(5) 0.0295(8) Uani d . 1 1
O O2 0.6269(6) -0.00139(17) 0.3074(5) 0.0283(8) Uani d . 1 1
O O3 0.3373(5) -0.08126(18) 0.3035(5) 0.0318(8) Uani d . 1 1
O O4 0.1766(5) 0.00951(17) 0.3166(5) 0.0260(8) Uani d . 1 1
C C1 0.0735(7) 0.1301(2) 0.5040(7) 0.0253(11) Uani d . 1 1
H H1 0.0229 0.0871 0.4645 0.030 Uiso calc R 1 1
C C2 -0.0387(7) 0.1775(2) 0.5298(7) 0.0270(11) Uani d . 1 1
H H2 -0.1624 0.1666 0.5070 0.032 Uiso calc R 1 1
C C3 0.0343(7) 0.2405(2) 0.5895(7) 0.0264(11) Uani d . 1 1
H H3 -0.0394 0.2731 0.6075 0.032 Uiso calc R 1 1
C C4 0.2182(8) 0.2557(2) 0.6228(7) 0.0261(11) Uani d . 1 1
H H4 0.2711 0.2982 0.6643 0.031 Uiso calc R 1 1
C C5 0.3216(7) 0.2053(2) 0.5922(7) 0.0201(10) Uani d . 1 1
C C6 0.5091(8) 0.2214(2) 0.6174(8) 0.0303(12) Uani d . 1 1
C C7 0.5577(7) 0.0559(2) 0.2514(7) 0.0214(10) Uani d . 1 1
C C8 0.5910(9) 0.0865(3) 0.1015(8) 0.0320(12) Uani d . 1 1
H H8A 0.6835 0.0600 0.0860 0.048 Uiso calc R 1 1
H H8B 0.6388 0.1317 0.1362 0.048 Uiso calc R 1 1
H H8C 0.4719 0.0875 -0.0131 0.048 Uiso calc R 1 1
C C9 0.1852(8) -0.0478(2) 0.2547(7) 0.0228(10) Uani d . 1 1
C C10 0.0014(8) -0.0787(3) 0.1106(8) 0.0324(12) Uani d . 1 1
H H10A -0.0097 -0.0723 -0.0099 0.049 Uiso calc R 1 1
H H10B -0.1056 -0.0575 0.1144 0.049 Uiso calc R 1 1
H H10C 0.0014 -0.1261 0.1349 0.049 Uiso calc R 1 1

loop_
_atom_site_aniso_label
_atom_site_aniso_U_11
_atom_site_aniso_U_22
_atom_site_aniso_U_33
_atom_site_aniso_U_12
_atom_site_aniso_U_13
_atom_site_aniso_U_23
Cu1 0.0166(4) 0.0163(3) 0.0162(4) 0.0018(2) 0.0029(3) -0.0010(2)
N1 0.0151(18) 0.0218(18) 0.018(2) 0.0014(16) 0.0041(16) -0.0018(16)
N2 0.029(3) 0.028(2) 0.079(4) -0.007(2) 0.031(3) -0.014(2)
O1 0.038(2) 0.0219(16) 0.031(2) 0.0029(16) 0.0185(18) 0.0034(15)
O2 0.034(2) 0.0291(18) 0.0237(19) 0.0055(16) 0.0161(17) 0.0009(15)
O3 0.0231(18) 0.0252(17) 0.034(2) -0.0019(17) 0.0034(17) -0.0079(16)
O4 0.0175(17) 0.0260(17) 0.0216(19) 0.0029(14) -0.0010(15) -0.0027(14)
C1 0.019(2) 0.024(2) 0.025(3) -0.005(2) 0.005(2) -0.003(2)
C2 0.019(2) 0.028(2) 0.031(3) 0.000(2) 0.010(2) 0.001(2)
C3 0.023(3) 0.024(2) 0.029(3) 0.006(2) 0.010(2) 0.001(2)
C4 0.028(3) 0.020(2) 0.029(3) 0.003(2) 0.013(2) 0.000(2)
C5 0.020(2) 0.018(2) 0.019(2) 0.0016(19) 0.007(2) 0.0021(18)
C6 0.034(3) 0.018(2) 0.042(3) 0.004(2) 0.021(3) -0.002(2)
C7 0.019(2) 0.022(2) 0.016(2) -0.003(2) 0.004(2) -0.0023(18)
C8 0.040(3) 0.030(3) 0.023(3) -0.006(2) 0.013(2) 0.001(2)
C9 0.022(3) 0.022(2) 0.014(2) -0.003(2) 0.001(2) 0.0004(19)
C10 0.024(3) 0.029(3) 0.026(3) -0.005(2) -0.003(2) 0.001(2)

loop_
_atom_type_symbol
_atom_type_description
_atom_type_scat_dispersion_real
_atom_type_scat_dispersion_imag
_atom_type_scat_source
C C 0.0033 0.0016 'International Tables Vol C Tables 4.2.6.8 and 6.1.1.4'
H H 0.0000 0.0000 'International Tables Vol C Tables 4.2.6.8 and 6.1.1.4'
N N 0.0061 0.0033 'International Tables Vol C Tables 4.2.6.8 and 6.1.1.4'
O O 0.0106 0.0060 'International Tables Vol C Tables 4.2.6.8 and 6.1.1.4'
Cu Cu 0.3201 1.2651 'International Tables Vol C Tables 4.2.6.8 and 6.1.1.4'

loop_
_geom_angle_atom_site_label_1
_geom_angle_atom_site_label_2
_geom_angle_atom_site_label_3
_geom_angle_site_symmetry_1
_geom_angle_site_symmetry_3
_geom_angle
O3 Cu1 O4 3_656 . 169.17(14)
O3 Cu1 O1 3_656 . 90.43(17)
O4 Cu1 O1 . . 90.23(16)
O3 Cu1 O2 3_656 3_656 90.11(17)
O4 Cu1 O2 . 3_656 87.28(16)
O1 Cu1 O2 . 3_656 169.40(14)
O3 Cu1 N1 3_656 . 96.27(15)
O4 Cu1 N1 . . 94.34(15)
O1 Cu1 N1 . . 98.10(15)
O2 Cu1 N1 3_656 . 92.35(14)
O3 Cu1 Cu1 3_656 3_656 83.16(11)
O4 Cu1 Cu1 . 3_656 86.12(11)
O1 Cu1 Cu1 . 3_656 85.76(11)
O2 Cu1 Cu1 3_656 3_656 83.80(10)
N1 Cu1 Cu1 . 3_656 176.10(10)
C1 N1 C5 . . 117.0(4)
C1 N1 Cu1 . . 115.2(3)
C5 N1 Cu1 . . 127.4(3)
C7 O1 Cu1 . . 121.3(3)
C7 O2 Cu1 . 3_656 124.0(3)
C9 O3 Cu1 . 3_656 124.7(3)
C9 O4 Cu1 . . 120.8(3)
N1 C1 C2 . . 123.3(5)
N1 C1 H1 . . 118.4
C2 C1 H1 . . 118.4
C3 C2 C1 . . 119.1(4)
C3 C2 H2 . . 120.5
C1 C2 H2 . . 120.5
C2 C3 C4 . . 119.6(5)
C2 C3 H3 . . 120.2
C4 C3 H3 . . 120.2
C3 C4 C5 . . 117.9(5)
C3 C4 H4 . . 121.1
C5 C4 H4 . . 121.1
N1 C5 C4 . . 123.2(4)
N1 C5 C6 . . 118.4(4)
C4 C5 C6 . . 118.4(4)
N2 C6 C5 . . 175.1(6)
O2 C7 O1 . . 125.0(4)
O2 C7 C8 . . 116.7(4)
O1 C7 C8 . . 118.3(4)
C7 C8 H8A . . 109.5
C7 C8 H8B . . 109.5
H8A C8 H8B . . 109.5
C7 C8 H8C . . 109.5
H8A C8 H8C . . 109.5
H8B C8 H8C . . 109.5
O4 C9 O3 . . 125.1(5)
O4 C9 C10 . . 117.9(5)
O3 C9 C10 . . 117.0(4)
C9 C10 H10A . . 109.5
C9 C10 H10B . . 109.5
H10A C10 H10B . . 109.5
C9 C10 H10C . . 109.5
H10A C10 H10C . . 109.5
H10B C10 H10C . . 109.5

loop_
_geom_bond_atom_site_label_1
_geom_bond_atom_site_label_2
_geom_bond_site_symmetry_2
_geom_bond_distance
_geom_bond_publ_flag
Cu1 O1 . 1.975(4) y
Cu1 O2 3_656 1.980(4) y
Cu1 O3 3_656 1.941(4) y
Cu1 O4 . 1.952(4) y
Cu1 N1 . 2.235(4) y
Cu1 Cu1 3_656 2.5997(15) ?
N1 C1 . 1.334(6) ?
N1 C5 . 1.352(6) ?
N2 C6 . 1.133(7) ?
O1 C7 . 1.279(6) ?
O2 C7 . 1.248(6) ?
O2 Cu1 3_656 1.980(4) ?
O3 C9 . 1.261(7) ?
O3 Cu1 3_656 1.941(4) ?
O4 C9 . 1.259(6) ?
C1 C2 . 1.379(7) ?
C1 H1 . 0.9300 ?
C2 C3 . 1.366(7) ?
C2 H2 . 0.9300 ?
C3 C4 . 1.380(7) ?
C3 H3 . 0.9300 ?
C4 C5 . 1.389(7) ?
C4 H4 . 0.9300 ?
C5 C6 . 1.435(7) ?
C7 C8 . 1.507(7) ?
C8 H8A . 0.9600 ?
C8 H8B . 0.9600 ?
C8 H8C . 0.9600 ?
C9 C10 . 1.496(7) ?
C10 H10A . 0.9600 ?
C10 H10B . 0.9600 ?
C10 H10C . 0.9600 ?

loop_
_geom_hbond_atom_site_label_D
_geom_hbond_atom_site_label_H
_geom_hbond_atom_site_label_A
_geom_hbond_site_symmetry_A
_geom_hbond_distance_DH
_geom_hbond_distance_HA
_geom_hbond_distance_DA
_geom_hbond_angle_DHA
C2 H2 N2 1_455 0.93 2.60 3.196(9) 122
C8 H8B N2 4_565 0.96 2.57 3.491(8) 160
C10 H10A O4 3_555 0.96 2.54 3.381(7) 147
